data_2009135
loop_
_publ_author_name
'Wen Xiao'
'Zhong-Lin Lu'
'Rui-Ying Li'
'Cheng-Xong Su'
'Bei-Sheng Kang'
'S. Shanmuga Sundara Raj'
'Hoong-Kun Fun'

_publ_section_title
;
 1,1'-Diacetylferrocene bis(thiosemicarbazone) monohydrate
;
_journal_issue 11
_journal_name_full 'Acta Crystallographica Section C'
_journal_page_first 1762
_journal_page_last 1764
_journal_paper_doi 10.1107/S0108270199008811
_journal_volume 55
_journal_year 1999
_chemical_formula_iupac '[Fe (C8 H10 N3 S)2] , H2 O'
_chemical_formula_sum 'C16 H22 Fe N6 O S2'
_chemical_formula_weight 434.37
_chemical_name_systematic
;
1,1'-Diacetylferrocene bis(thiosemicarbazone) monohydrate
;
_space_group_IT_number 15
_symmetry_cell_setting monoclinic
_symmetry_space_group_name_Hall '-C 2yc'
_symmetry_space_group_name_H-M 'C 1 2/c 1'
_audit_creation_method SHELXL-97
_cell_angle_alpha 90.00
_cell_angle_beta 125.9780(10)
_cell_angle_gamma 90.00
_cell_formula_units_Z 8
_cell_length_a 29.0676(2)
_cell_length_b 8.80130(10)
_cell_length_c 18.44700(10)
_cell_measurement_reflns_used 8192
_cell_measurement_temperature 293(2)
_cell_measurement_theta_max 33.19
_cell_measurement_theta_min 2.73
_cell_volume 3819.10(7)
_computing_cell_refinement 'SAINT (Siemens, 1996)'
_computing_data_collection 'SMART (Siemens, 1996)'
_computing_data_reduction SAINT
_computing_molecular_graphics SHELXTL
_computing_publication_material 'SHELXTL and PARST (Nardelli, 1995)'
_computing_structure_refinement SHELXTL
_computing_structure_solution 'SHELXTL (Sheldrick, 1997)'
_diffrn_ambient_temperature 293(2)
_diffrn_detector_area_resol_mean 8.33
_diffrn_measured_fraction_theta_full 0.968
_diffrn_measured_fraction_theta_max 0.968
_diffrn_measurement_device_type 'Siemens SMART CCD area detector'
_diffrn_measurement_method '\w scan'
_diffrn_radiation_monochromator graphite
_diffrn_radiation_source 'fine-focus sealed tube'
_diffrn_radiation_type MoK\a
_diffrn_radiation_wavelength 0.71073
_diffrn_reflns_av_R_equivalents 0.023
_diffrn_reflns_av_sigmaI/netI 0.033
_diffrn_reflns_limit_h_max 41
_diffrn_reflns_limit_h_min -44
_diffrn_reflns_limit_k_max 13
_diffrn_reflns_limit_k_min -8
_diffrn_reflns_limit_l_max 28
_diffrn_reflns_limit_l_min -27
_diffrn_reflns_number 16834
_diffrn_reflns_theta_full 33.15
_diffrn_reflns_theta_max 33.15
_diffrn_reflns_theta_min 2.73
_exptl_absorpt_coefficient_mu 1.027
_exptl_absorpt_correction_T_max 0.941
_exptl_absorpt_correction_T_min 0.587
_exptl_absorpt_correction_type empirical
_exptl_absorpt_process_details '(SADABS; Sheldrick, 1996)'
_exptl_crystal_colour red
_exptl_crystal_density_diffrn 1.511
_exptl_crystal_density_method 'not measured'
_exptl_crystal_description hexagonal
_exptl_crystal_F_000 1808
_exptl_crystal_size_max 0.58
_exptl_crystal_size_mid 0.40
_exptl_crystal_size_min 0.06
_refine_diff_density_max 0.388
_refine_diff_density_min -0.563
_refine_ls_extinction_method none
_refine_ls_goodness_of_fit_ref 1.080
_refine_ls_hydrogen_treatment refall
_refine_ls_matrix_type full
_refine_ls_number_parameters 323
_refine_ls_number_reflns 7072
_refine_ls_number_restraints 0
_refine_ls_restrained_S_all 1.080
_refine_ls_R_factor_all 0.056
_refine_ls_R_factor_gt 0.038
_refine_ls_shift/su_max 0.001
_refine_ls_shift/su_mean 0.000
_refine_ls_structure_factor_coef Fsqd
_refine_ls_weighting_details 'calc w = 1/[\s^2^(Fo^2^)+(0.0290P)^2^+3.2041P] where P=(Fo^2^+2Fc^2^)/3'
_refine_ls_weighting_scheme calc
_refine_ls_wR_factor_ref 0.092
_reflns_number_gt 5528
_reflns_number_total 7072
_reflns_threshold_expression 'I > 2\s(I)'
_cod_data_source_file ha1259.cif
_cod_data_source_block I
_cod_original_cell_volume 3819.09(5)
_cod_original_sg_symbol_H-M 'C 2/c'
_cod_database_code 2009135

loop_
_symmetry_equiv_pos_as_xyz
'x, y, z'
'-x, y, -z+1/2'
'x+1/2, y+1/2, z'
'-x+1/2, y+1/2, -z+1/2'
'-x, -y, -z'
'x, -y, z-1/2'
'-x+1/2, -y+1/2, -z'
'x+1/2, -y+1/2, z-1/2'

loop_
_atom_site_label
_atom_site_fract_x
_atom_site_fract_y
_atom_site_fract_z
_atom_site_U_iso_or_equiv
_atom_site_adp_type
_atom_site_calc_flag
_atom_site_refinement_flags
_atom_site_occupancy
_atom_site_disorder_assembly
_atom_site_disorder_group
_atom_site_type_symbol
Fe1 .137062(9) .46447(3) .366253(15) .03011(6) Uani d . 1 . . Fe
S1 .00288(2) -.20160(6) .45250(4) .05009(13) Uani d . 1 . . S
S2 .175394(17) .07205(5) .75890(3) .03835(10) Uani d . 1 . . S
N1 .06817(5) .08200(15) .37101(9) .0314(3) Uani d . 1 . . N
N2 .06260(6) -.02165(16) .42170(9) .0348(3) Uani d . 1 . . N
N3 -.03391(6) -.0130(2) .31818(11) .0484(4) Uani d . 1 . . N
N4 .15776(6) .37979(17) .59024(9) .0373(3) Uani d . 1 . . N
N5 .14449(6) .27609(18) .63203(9) .0374(3) Uani d . 1 . . N
N6 .23890(7) .2743(3) .74717(13) .0525(4) Uani d . 1 . . N
C1 .07853(7) .3177(2) .27065(11) .0404(4) Uani d . 1 . . C
C2 .10193(10) .4085(3) .23570(13) .0507(5) Uani d . 1 . . C
C3 .16126(10) .3834(3) .28898(15) .0522(5) Uani d . 1 . . C
C4 .17528(8) .2772(2) .35661(14) .0423(4) Uani d . 1 . . C
C5 .12379(6) .23335(19) .34568(11) .0335(3) Uani d . 1 . . C
C6 .11906(6) .12392(17) .40093(10) .0310(3) Uani d . 1 . . C
C7 .17228(8) .0661(3) .48559(15) .0461(4) Uani d . 1 . . C
C8 .01032(6) -.07049(18) .39339(11) .0327(3) Uani d . 1 . . C
C9 .09374(8) .6183(2) .38842(13) .0418(4) Uani d . 1 . . C
C10 .12591(10) .6944(2) .36373(15) .0477(4) Uani d . 1 . . C
C11 .18403(9) .6573(2) .42706(14) .0459(4) Uani d . 1 . . C
C12 .18873(8) .5580(2) .49199(12) .0388(4) Uani d . 1 . . C
C13 .13251(7) .53338(18) .46837(11) .0333(3) Uani d . 1 . . C
C14 .11669(7) .43278(18) .51381(11) .0327(3) Uani d . 1 . . C
C15 .05501(8) .3978(3) .46773(15) .0472(4) Uani d . 1 . . C
C16 .18749(6) .21608(19) .71077(10) .0340(3) Uani d . 1 . . C
O1W .14081(8) -.1773(2) .59997(11) .0610(4) Uani d . 1 . . O
H12 .2246(10) .514(3) .5446(16) .054(6) Uiso d . 1 . . H
H4 .2113(10) .244(3) .4009(15) .051(6) Uiso d . 1 . . H
H9 .0528(9) .622(2) .3545(14) .044(5) Uiso d . 1 . . H
H1N2 .0938(10) -.064(3) .4724(16) .056(7) Uiso d . 1 . . H
H2N3 -.0283(10) .048(3) .2862(16) .053(6) Uiso d . 1 . . H
H2N6 .2651(11) .242(3) .7954(18) .061(7) Uiso d . 1 . . H
H3 .1884(10) .438(3) .2863(15) .055(6) Uiso d . 1 . . H
H10 .1083(10) .757(3) .3103(16) .057(6) Uiso d . 1 . . H
H1N5 .1125(9) .241(3) .6089(14) .046(6) Uiso d . 1 . . H
H1 .0393(10) .314(3) .2474(15) .053(6) Uiso d . 1 . . H
H2 .0832(10) .479(3) .1881(17) .059(7) Uiso d . 1 . . H
H11 .2146(10) .688(3) .4259(15) .055(6) Uiso d . 1 . . H
H1N3 -.0685(10) -.031(3) .3020(15) .052(6) Uiso d . 1 . . H
H15C .0476(12) .289(4) .4647(19) .081(9) Uiso d . 1 . . H
H15B .0455(12) .434(3) .4998(19) .069(8) Uiso d . 1 . . H
H7B .1721(14) -.036(4) .487(2) .098(11) Uiso d . 1 . . H
H1N6 .2436(10) .343(3) .7228(16) .055(7) Uiso d . 1 . . H
H15A .0335(13) .443(4) .414(2) .087(9) Uiso d . 1 . . H
H1W1 .1449(12) -.119(4) .638(2) .077(9) Uiso d . 1 . . H
H7A .2030(15) .095(4) .496(2) .105(11) Uiso d . 1 . . H
H7C .1744(16) .087(4) .533(3) .118(13) Uiso d . 1 . . H
H2W1 .1079(16) -.221(4) .577(2) .103(12) Uiso d . 1 . . H

loop_
_atom_site_aniso_label
_atom_site_aniso_U_11
_atom_site_aniso_U_22
_atom_site_aniso_U_33
_atom_site_aniso_U_12
_atom_site_aniso_U_13
_atom_site_aniso_U_23
Fe1 .02975(10) .02907(11) .03392(11) -.00654(8) .02005(9) -.00174(8)
S1 .0432(2) .0509(3) .0591(3) .00106(19) .0316(2) .0209(2)
S2 .03445(19) .0438(2) .03548(19) .00544(16) .01979(16) .00768(17)
N1 .0275(5) .0294(6) .0346(6) -.0042(5) .0167(5) .0003(5)
N2 .0279(6) .0337(7) .0373(7) -.0001(5) .0162(5) .0076(5)
N3 .0277(6) .0607(11) .0470(8) -.0028(6) .0165(6) .0182(8)
N4 .0370(7) .0398(8) .0373(7) -.0035(6) .0230(6) .0022(6)
N5 .0306(6) .0433(8) .0358(7) -.0019(6) .0181(6) .0065(6)
N6 .0324(7) .0674(12) .0461(9) -.0065(7) .0166(7) .0101(9)
C1 .0363(8) .0445(9) .0336(7) -.0136(7) .0167(7) -.0038(7)
C2 .0619(12) .0541(12) .0376(9) -.0180(10) .0301(9) -.0043(8)
C3 .0665(12) .0515(11) .0659(12) -.0195(10) .0541(11) -.0144(10)
C4 .0384(8) .0381(9) .0612(11) -.0090(7) .0352(9) -.0122(8)
C5 .0305(7) .0315(7) .0383(7) -.0096(6) .0202(6) -.0085(6)
C6 .0271(6) .0269(7) .0358(7) -.0049(5) .0167(6) -.0071(6)
C7 .0272(7) .0453(11) .0493(10) -.0030(7) .0133(7) .0030(8)
C8 .0303(7) .0308(7) .0381(7) -.0011(5) .0206(6) .0015(6)
C9 .0484(9) .0345(8) .0509(10) .0082(7) .0338(8) .0084(7)
C10 .0688(13) .0278(8) .0587(11) .0017(8) .0442(11) .0081(8)
C11 .0565(11) .0355(9) .0551(10) -.0206(8) .0381(9) -.0107(8)
C12 .0401(8) .0367(9) .0398(8) -.0139(7) .0236(7) -.0081(7)
C13 .0395(7) .0273(7) .0382(7) -.0034(6) .0257(6) -.0024(6)
C14 .0362(7) .0308(7) .0369(7) -.0007(6) .0247(6) -.0006(6)
C15 .0362(8) .0567(13) .0505(10) .0021(8) .0265(8) .0160(9)
C16 .0313(7) .0392(8) .0320(7) .0021(6) .0190(6) -.0015(6)
O1W .0539(9) .0672(11) .0427(8) .0005(8) .0177(7) -.0026(8)

loop_
_atom_type_symbol
_atom_type_description
_atom_type_scat_dispersion_real
_atom_type_scat_dispersion_imag
_atom_type_scat_source
C C 0.0033 0.0016 'International Tables Vol C Tables 4.2.6.8 and 6.1.1.4'
H H 0.0000 0.0000 'International Tables Vol C Tables 4.2.6.8 and 6.1.1.4'
N N 0.0061 0.0033 'International Tables Vol C Tables 4.2.6.8 and 6.1.1.4'
S S 0.1246 0.1234 'International Tables Vol C Tables 4.2.6.8 and 6.1.1.4'
Fe Fe 0.3463 0.8444 'International Tables Vol C Tables 4.2.6.8 and 6.1.1.4'
O O 0.0106 0.0060 'International Tables Vol C Tables 4.2.6.8 and 6.1.1.4'

loop_
_geom_angle_atom_site_label_1
_geom_angle_atom_site_label_2
_geom_angle_atom_site_label_3
_geom_angle
_geom_angle_publ_flag
C1 Fe1 C10 124.55(9) ?
C1 Fe1 C9 107.06(8) ?
C10 Fe1 C9 40.76(7) ?
C1 Fe1 C2 40.84(7) ?
C10 Fe1 C2 104.39(9) ?
C9 Fe1 C2 116.98(9) ?
C1 Fe1 C11 161.41(8) ?
C10 Fe1 C11 40.47(9) ?
C9 Fe1 C11 68.50(8) ?
C2 Fe1 C11 123.67(8) ?
C1 Fe1 C4 68.60(8) ?
C10 Fe1 C4 151.49(8) ?
C9 Fe1 C4 167.41(7) ?
C2 Fe1 C4 68.06(9) ?
C11 Fe1 C4 119.44(8) ?
C1 Fe1 C3 68.34(8) ?
C10 Fe1 C3 116.26(8) ?
C9 Fe1 C3 150.52(9) ?
C2 Fe1 C3 40.31(9) ?
C11 Fe1 C3 106.14(8) ?
C4 Fe1 C3 40.28(9) ?
C1 Fe1 C12 156.42(7) ?
C10 Fe1 C12 68.30(8) ?
C9 Fe1 C12 68.71(8) ?
C2 Fe1 C12 162.32(7) ?
C11 Fe1 C12 40.57(7) ?
C4 Fe1 C12 110.22(8) ?
C3 Fe1 C12 127.01(8) ?
C1 Fe1 C13 120.65(7) ?
C10 Fe1 C13 68.55(7) ?
C9 Fe1 C13 40.85(7) ?
C2 Fe1 C13 153.16(8) ?
C11 Fe1 C13 68.60(7) ?
C4 Fe1 C13 130.22(8) ?
C3 Fe1 C13 166.30(8) ?
C12 Fe1 C13 40.98(7) ?
C1 Fe1 C5 40.96(7) ?
C10 Fe1 C5 163.93(8) ?
C9 Fe1 C5 128.17(7) ?
C2 Fe1 C5 68.68(8) ?
C11 Fe1 C5 155.37(8) ?
C4 Fe1 C5 40.98(6) ?
C3 Fe1 C5 68.47(7) ?
C12 Fe1 C5 122.43(7) ?
C13 Fe1 C5 110.70(6) ?
C6 N1 N2 117.34(13) ?
C8 N2 N1 119.97(13) ?
C14 N4 N5 117.76(13) ?
C16 N5 N4 118.15(14) ?
C2 C1 C5 108.4(2) ?
C2 C1 Fe1 70.00(10) ?
C5 C1 Fe1 70.53(9) ?
C3 C2 C1 108.0(2) ?
C3 C2 Fe1 70.00(10) ?
C1 C2 Fe1 69.10(10) ?
C2 C3 C4 108.6(2) ?
C2 C3 Fe1 69.70(10) ?
C4 C3 Fe1 69.86(10) ?
C3 C4 C5 108.4(2) ?
C3 C4 Fe1 69.86(11) ?
C5 C4 Fe1 69.92(10) ?
C1 C5 C4 106.5(2) ?
C1 C5 C6 127.11(14) ?
C4 C5 C6 126.35(16) ?
C1 C5 Fe1 68.51(10) ?
C4 C5 Fe1 69.10(9) ?
C6 C5 Fe1 127.12(11) ?
N1 C6 C5 116.20(10) y
N1 C6 C7 124.7(2) y
C5 C6 C7 119.10(10) ?
N3 C8 N2 117.6(2) y
N3 C8 S1 121.80(10) y
N2 C8 S1 120.60(10) y
C10 C9 C13 107.9(2) ?
C10 C9 Fe1 69.56(11) ?
C13 C9 Fe1 69.90(9) ?
C11 C10 C9 108.5(2) ?
C11 C10 Fe1 69.93(11) ?
C9 C10 Fe1 69.68(10) ?
C10 C11 C12 108.3(2) ?
C10 C11 Fe1 69.59(11) ?
C12 C11 Fe1 69.88(9) ?
C11 C12 C13 107.9(2) ?
C11 C12 Fe1 69.55(10) ?
C13 C12 Fe1 69.57(9) ?
C9 C13 C12 107.5(2) ?
C9 C13 C14 125.6(2) ?
C12 C13 C14 126.82(15) ?
C9 C13 Fe1 69.25(10) ?
C12 C13 Fe1 69.45(9) ?
C14 C13 Fe1 123.79(11) ?
N4 C14 C13 116.42(14) y
N4 C14 C15 125.36(15) y
C13 C14 C15 118.21(15) ?
N6 C16 N5 116.7(2) y
N6 C16 S2 122.70(10) y
N5 C16 S2 120.70(10) y

loop_
_geom_bond_atom_site_label_1
_geom_bond_atom_site_label_2
_geom_bond_site_symmetry_2
_geom_bond_distance
_geom_bond_publ_flag
Fe1 C1 . 2.037(2) ?
Fe1 C10 . 2.046(2) ?
Fe1 C9 . 2.047(2) ?
Fe1 C2 . 2.049(2) ?
Fe1 C11 . 2.050(2) ?
Fe1 C4 . 2.053(2) ?
Fe1 C3 . 2.053(2) ?
Fe1 C12 . 2.054(2) ?
Fe1 C13 . 2.056(2) ?
Fe1 C5 . 2.064(2) ?
S1 C8 . 1.687(2) y
S2 C16 . 1.699(2) y
N1 C6 . 1.292(2) y
N1 N2 . 1.382(2) y
N2 C8 . 1.354(2) y
N3 C8 . 1.318(2) y
N4 C14 . 1.286(2) y
N4 N5 . 1.388(2) y
N5 C16 . 1.348(2) y
N6 C16 . 1.330(2) y
C1 C2 . 1.425(3) ?
C1 C5 . 1.435(2) ?
C2 C3 . 1.413(3) ?
C3 C4 . 1.414(3) ?
C4 C5 . 1.441(2) ?
C5 C6 . 1.466(2) ?
C6 C7 . 1.501(2) ?
C9 C10 . 1.425(3) ?
C9 C13 . 1.432(2) ?
C10 C11 . 1.417(3) ?
C11 C12 . 1.423(3) ?
C12 C13 . 1.439(2) ?
C13 C14 . 1.467(2) ?
C14 C15 . 1.497(2) ?

loop_
_geom_hbond_atom_site_label_D
_geom_hbond_atom_site_label_H
_geom_hbond_atom_site_label_A
_geom_hbond_site_symmetry_A
_geom_hbond_distance_DH
_geom_hbond_distance_HA
_geom_hbond_distance_DA
_geom_hbond_angle_DHA
_geom_hbond_publ_flag
O1W H1W1 S2 1_555 0.82(3) 2.50(3) 3.311(2) 169(4) yes
N2 H1N2 O1W 1_555 0.92(3) 2.15(2) 3.013(2) 157(3) yes
N6 H1N6 N4 1_555 0.81(3) 2.27(3) 2.604(3) 105(2) yes
O1W H2W1 S1 1_555 0.88(5) 2.53(4) 3.272(2) 143(3) yes
N3 H2N3 N1 1_555 0.88(3) 2.29(3) 2.656(3) 105(2) yes
N3 H1N3 S2 5_556 0.88(3) 2.64(3) 3.512(2) 175(2) yes
N5 H1N5 S1 5_556 0.82(3) 2.86(3) 3.656(2) 163(2) yes
N3 H3N3 N1 2_555 0.88(3) 2.43(2) 3.128(2) 137(2) yes
N6 H2N6 O1W 4_556 0.81(3) 2.35(3) 2.962(3) 133(3) yes
